data_4350092
loop_
_publ_author_name
'Pettinari, Riccardo'
'Marchetti, Fabio'
'Di Nicola, Corrado'
'Pettinari, Claudio'
'Cuccioloni, Massimiliano'
'Bonfili, Laura'
'Eleuteri, Anna Maria'
'Therrien, Bruno'
'Batchelor, Lucinda K.'
'Dyson, Paul J.'

_publ_section_title
;
 Novel osmium(ii)--cymene complexes containing curcumin and
 bisdemethoxycurcumin ligands
;
_journal_issue 9
_journal_name_full 'Inorganic Chemistry Frontiers'
_journal_page_first 2448
_journal_paper_doi 10.1039/C9QI00843H
_journal_volume 6
_journal_year 2019
_chemical_formula_moiety 'C31 H33 Cl O6 Os'
_chemical_formula_sum 'C31 H33 Cl O6 Os'
_chemical_formula_weight 727.22
_space_group_crystal_system orthorhombic
_space_group_IT_number 61
_space_group_name_Hall '-P 2ac 2ab'
_space_group_name_H-M_alt 'P b c a'
_atom_sites_solution_hydrogens geom
_audit_creation_method SHELXL-2014/7
_audit_update_record
;
2019-07-02 deposited with the CCDC.	2019-08-07 downloaded from the CCDC.
;
_cell_angle_alpha 90
_cell_angle_beta 90
_cell_angle_gamma 90
_cell_formula_units_Z 8
_cell_length_a 7.9750(3)
_cell_length_b 22.7119(11)
_cell_length_c 32.7398(14)
_cell_measurement_reflns_used 7961
_cell_measurement_temperature 293(2)
_cell_measurement_theta_max 29.25
_cell_measurement_theta_min 1.85
_cell_volume 5930.1(4)
_computing_cell_refinement 'CELL (Stoe IPDS Software, 2000)'
_computing_data_collection 'EXPOSE (Stoe IPDS Software, 2000)'
_computing_data_reduction 'INTEGRATE (Stoe IPDS Software, 2000)'
_computing_molecular_graphics 'ORTEP (Farrugia, 1997)'
_computing_publication_material 'SHELXL-2014/7 (Sheldrick, 2014)'
_computing_structure_refinement 'SHELXL-2014/7 (Sheldrick, 2014)'
_computing_structure_solution 'SHELXS-97 (Sheldrick, 1990)'
_diffrn_ambient_temperature 293(2)
_diffrn_measured_fraction_theta_full 0.985
_diffrn_measured_fraction_theta_max 0.985
_diffrn_measurement_device_type 'STOE IPDS'
_diffrn_radiation_type MoK\a
_diffrn_radiation_wavelength 0.71073
_diffrn_reflns_av_R_equivalents 0.1353
_diffrn_reflns_av_unetI/netI 0.1065
_diffrn_reflns_Laue_measured_fraction_full 0.985
_diffrn_reflns_Laue_measured_fraction_max 0.985
_diffrn_reflns_limit_h_max 10
_diffrn_reflns_limit_h_min -10
_diffrn_reflns_limit_k_max 31
_diffrn_reflns_limit_k_min -31
_diffrn_reflns_limit_l_max 44
_diffrn_reflns_limit_l_min -44
_diffrn_reflns_number 44935
_diffrn_reflns_point_group_measured_fraction_full 0.985
_diffrn_reflns_point_group_measured_fraction_max 0.985
_diffrn_reflns_theta_full 25.242
_diffrn_reflns_theta_max 29.285
_diffrn_reflns_theta_min 1.793
_exptl_absorpt_coefficient_mu 4.432
_exptl_absorpt_correction_type none
_exptl_crystal_colour orange
_exptl_crystal_density_diffrn 1.629
_exptl_crystal_description block
_exptl_crystal_F_000 2880
_exptl_crystal_size_max 0.220
_exptl_crystal_size_mid 0.190
_exptl_crystal_size_min 0.180
_refine_diff_density_max 4.927
_refine_diff_density_min -2.094
_refine_diff_density_rms 0.185
_refine_ls_extinction_method none
_refine_ls_goodness_of_fit_ref 1.029
_refine_ls_hydrogen_treatment constr
_refine_ls_matrix_type full
_refine_ls_number_parameters 303
_refine_ls_number_reflns 7961
_refine_ls_number_restraints 1
_refine_ls_restrained_S_all 1.029
_refine_ls_R_factor_all 0.1779
_refine_ls_R_factor_gt 0.0937
_refine_ls_shift/su_max 0.000
_refine_ls_shift/su_mean 0.000
_refine_ls_structure_factor_coef Fsqd
_refine_ls_weighting_details 'w=1/[\s^2^(Fo^2^)+(0.1158P)^2^+14.9652P] where P=(Fo^2^+2Fc^2^)/3'
_refine_ls_weighting_scheme calc
_refine_ls_wR_factor_gt 0.2150
_refine_ls_wR_factor_ref 0.2565
_reflns_Friedel_coverage 0.000
_reflns_number_gt 4001
_reflns_number_total 7961
_reflns_threshold_expression 'I > 2\s(I)'
_cod_data_source_file c9qi00843h2.cif
_cod_data_source_block complex1
_cod_database_code 4350092
_shelx_shelxl_version_number 2014/7
_shelx_space_group_comment
;
The symmetry employed for this shelxl refinement is uniquely defined
by the following loop, which should always be used as a source of
symmetry information in preference to the above space-group names.
They are only intended as comments.
;
_shelx_estimated_absorpt_t_min 0.442
_shelx_estimated_absorpt_t_max 0.503

loop_
_space_group_symop_operation_xyz
'x, y, z'
'-x+1/2, -y, z+1/2'
'x+1/2, -y+1/2, -z'
'-x, y+1/2, -z+1/2'
'-x, -y, -z'
'x-1/2, y, -z-1/2'
'-x-1/2, y-1/2, z'
'x, -y-1/2, z-1/2'

loop_
_atom_site_label
_atom_site_type_symbol
_atom_site_fract_x
_atom_site_fract_y
_atom_site_fract_z
_atom_site_U_iso_or_equiv
_atom_site_adp_type
_atom_site_occupancy
_atom_site_site_symmetry_order
_atom_site_calc_flag
_atom_site_refinement_flags_posn
_atom_site_refinement_flags_adp
_atom_site_disorder_assembly
_atom_site_disorder_group
C1 C 0.3232(17) 0.5013(6) 0.2441(3) 0.045(3) Uani 1 1 d . . A 1
H1 H 0.3516 0.5201 0.2198 0.054 Uiso 1 1 calc R U A 1
C2 C 0.3726(18) 0.5238(6) 0.2812(4) 0.050(3) Uani 1 1 d . . A 1
C3 C 0.3348(18) 0.4967(7) 0.3180(4) 0.050(3) Uani 1 1 d . . A 1
C4 C 0.2356(18) 0.4461(7) 0.3171(4) 0.050(3) Uani 1 1 d . . A 1
H4 H 0.2039 0.4283 0.3415 0.060 Uiso 1 1 calc R U A 1
C5 C 0.1849(19) 0.4225(8) 0.2810(4) 0.056(4) Uani 1 1 d . . A 1
H5 H 0.1205 0.3883 0.2809 0.067 Uiso 1 1 calc R U A 1
C6 C 0.2287(18) 0.4490(6) 0.2439(4) 0.048(3) Uani 1 1 d . . A 1
C7 C 0.1757(19) 0.4217(6) 0.2053(4) 0.049(3) Uani 1 1 d . . A 1
H7 H 0.0880 0.3947 0.2064 0.059 Uiso 1 1 calc R U A 1
C8 C 0.2426(18) 0.4323(6) 0.1689(4) 0.047(3) Uani 1 1 d . . A 1
H8 H 0.3333 0.4580 0.1676 0.057 Uiso 1 1 calc R U A 1
C9 C 0.1818(17) 0.4059(6) 0.1301(4) 0.045(3) Uani 1 1 d . . A 1
C10 C 0.2711(18) 0.4154(7) 0.0954(4) 0.050(3) Uani 1 1 d . . A 1
H10 H 0.3664 0.4387 0.0979 0.060 Uiso 1 1 calc R U A 1
C11 C 0.2358(18) 0.3942(6) 0.0564(4) 0.044(3) Uani 1 1 d . . A 1
C12 C 0.3536(15) 0.4072(5) 0.0237(3) 0.036(2) Uani 1 1 d . . A 1
H12 H 0.4543 0.4257 0.0302 0.044 Uiso 1 1 calc R U A 1
C13 C 0.3220(19) 0.3935(6) -0.0160(4) 0.046(3) Uani 1 1 d . . A 1
H13 H 0.2189 0.3763 -0.0218 0.055 Uiso 1 1 calc R U A 1
C14 C 0.4377(17) 0.4035(6) -0.0506(4) 0.044(3) Uani 1 1 d . . A 1
C15 C 0.371(2) 0.3977(6) -0.0901(4) 0.051(3) Uani 1 1 d . . A 1
H15 H 0.2577 0.3889 -0.0938 0.061 Uiso 1 1 calc R U A 1
C16 C 0.477(2) 0.4055(6) -0.1237(5) 0.057(4) Uani 1 1 d . . A 1
H16 H 0.4336 0.4023 -0.1499 0.069 Uiso 1 1 calc R U A 1
C17 C 0.647(2) 0.4179(6) -0.1188(4) 0.051(3) Uani 1 1 d . . A 1
C18 C 0.7118(16) 0.4232(6) -0.0787(4) 0.047(3) Uani 1 1 d . . A 1
C19 C 0.6065(16) 0.4180(6) -0.0453(4) 0.043(3) Uani 1 1 d . . A 1
H19 H 0.6483 0.4242 -0.0192 0.051 Uiso 1 1 calc R U A 1
C20 C 0.500(3) 0.6084(7) 0.2492(6) 0.068(4) Uani 1 1 d . . A 1
H20A H 0.5747 0.5859 0.2323 0.103 Uiso 1 1 calc R U A 1
H20B H 0.5530 0.6448 0.2567 0.103 Uiso 1 1 calc R U A 1
H20C H 0.3988 0.6165 0.2344 0.103 Uiso 1 1 calc R U A 1
C21 C 0.9416(19) 0.4529(8) -0.0380(5) 0.061(4) Uani 1 1 d . . A 1
H21A H 0.8846 0.4876 -0.0287 0.091 Uiso 1 1 calc R U A 1
H21B H 1.0595 0.4608 -0.0401 0.091 Uiso 1 1 calc R U A 1
H21C H 0.9237 0.4214 -0.0189 0.091 Uiso 1 1 calc R U A 1
C22 C -0.211(4) 0.2734(11) 0.1243(9) 0.116(3) Uani 1 1 d . . A 1
C23 C -0.327(4) 0.2987(11) 0.0987(9) 0.116(3) Uani 1 1 d . . A 1
H23 H -0.4245 0.3152 0.1093 0.139 Uiso 1 1 calc R U A 1
C24 C -0.300(4) 0.2994(10) 0.0583(9) 0.116(3) Uani 1 1 d . . A 1
H24 H -0.3772 0.3203 0.0428 0.139 Uiso 1 1 calc R U A 1
C25 C -0.173(4) 0.2737(11) 0.0372(9) 0.116(3) Uani 1 1 d . . A 1
C26 C -0.054(4) 0.2458(11) 0.0648(9) 0.116(3) Uani 1 1 d . . A 1
H26 H 0.0377 0.2264 0.0537 0.139 Uiso 1 1 calc R U A 1
C27 C -0.073(4) 0.2471(10) 0.1064(9) 0.116(3) Uani 1 1 d . . A 1
H27 H 0.0085 0.2300 0.1228 0.139 Uiso 1 1 calc R U A 1
C28 C -0.272(4) 0.2770(11) 0.1674(9) 0.116(3) Uani 1 1 d . . A 1
H28 H -0.3185 0.3164 0.1718 0.139 Uiso 1 1 calc R U A 1
C29 C -0.415(3) 0.2301(10) 0.1756(8) 0.116(3) Uani 1 1 d D . A 1
H29A H -0.3775 0.1919 0.1669 0.173 Uiso 1 1 calc R U A 1
H29B H -0.5138 0.2409 0.1607 0.173 Uiso 1 1 calc R U A 1
H29C H -0.4397 0.2290 0.2043 0.173 Uiso 1 1 calc R U A 1
C30 C -0.140(3) 0.2703(10) 0.1922(8) 0.116(3) Uani 1 1 d D . A 1
H30A H -0.1625 0.2396 0.2115 0.173 Uiso 1 1 calc R U A 1
H30B H -0.1189 0.3065 0.2065 0.173 Uiso 1 1 calc R U A 1
H30C H -0.0426 0.2600 0.1764 0.173 Uiso 1 1 calc R U A 1
C31 C -0.135(4) 0.2790(10) -0.0076(8) 0.116(3) Uani 1 1 d . . A 1
H31A H -0.2076 0.3080 -0.0196 0.173 Uiso 1 1 calc R U A 1
H31B H -0.1533 0.2416 -0.0206 0.173 Uiso 1 1 calc R U A 1
H31C H -0.0205 0.2907 -0.0112 0.173 Uiso 1 1 calc R U A 1
Cl Cl -0.1966(5) 0.43353(17) 0.07356(11) 0.0576(9) Uani 1 1 d . . A 1
O1 O 0.0467(11) 0.3746(4) 0.1329(3) 0.045(2) Uani 1 1 d . . A 1
O2 O 0.1133(11) 0.3621(4) 0.0470(3) 0.050(2) Uani 1 1 d . . A 1
O3 O 0.4614(14) 0.5759(5) 0.2850(3) 0.063(3) Uani 1 1 d . . A 1
O4 O 0.3980(13) 0.5203(5) 0.3529(3) 0.057(3) Uani 1 1 d . . A 1
H4A H 0.3667 0.5008 0.3725 0.086 Uiso 1 1 calc R U A 1
O5 O 0.8778(13) 0.4362(5) -0.0770(3) 0.063(3) Uani 1 1 d . . A 1
O6 O 0.7460(16) 0.4220(5) -0.1519(3) 0.069(3) Uani 1 1 d . . A 1
H6 H 0.8422 0.4296 -0.1448 0.103 Uiso 1 1 calc R U A 1
Os Os -0.08389(8) 0.33540(2) 0.08461(2) 0.0542(2) Uani 1 1 d . . A 1

loop_
_atom_site_aniso_label
_atom_site_aniso_U_11
_atom_site_aniso_U_22
_atom_site_aniso_U_33
_atom_site_aniso_U_23
_atom_site_aniso_U_13
_atom_site_aniso_U_12
C1 0.057(8) 0.061(7) 0.017(5) -0.007(5) -0.003(5) 0.007(6)
C2 0.049(8) 0.055(8) 0.047(7) 0.000(6) -0.004(6) 0.008(6)
C3 0.049(7) 0.069(9) 0.031(6) -0.002(6) -0.011(5) 0.012(7)
C4 0.044(7) 0.075(9) 0.031(6) 0.005(6) -0.001(5) 0.007(7)
C5 0.050(8) 0.076(10) 0.042(8) 0.014(7) -0.003(6) -0.005(7)
C6 0.051(8) 0.066(8) 0.026(6) 0.000(5) -0.009(5) 0.016(6)
C7 0.051(8) 0.053(8) 0.043(7) -0.001(6) -0.012(6) 0.003(6)
C8 0.041(7) 0.066(8) 0.035(6) 0.003(6) -0.002(5) 0.006(6)
C9 0.049(7) 0.056(8) 0.029(6) -0.007(5) -0.001(5) 0.006(6)
C10 0.046(8) 0.064(8) 0.041(7) 0.002(6) -0.009(6) -0.001(7)
C11 0.054(8) 0.041(6) 0.037(6) -0.006(5) -0.003(6) 0.002(6)
C12 0.036(6) 0.045(6) 0.028(5) 0.006(5) 0.005(4) -0.004(5)
C13 0.054(8) 0.049(7) 0.035(6) 0.000(5) 0.007(6) 0.004(6)
C14 0.044(7) 0.056(7) 0.033(6) -0.007(5) 0.007(5) 0.003(6)
C15 0.059(8) 0.055(7) 0.039(7) -0.001(6) 0.002(6) -0.001(6)
C16 0.083(11) 0.051(8) 0.038(7) -0.002(6) -0.003(7) 0.002(8)
C17 0.076(10) 0.050(7) 0.028(6) 0.003(5) 0.000(6) -0.003(7)
C18 0.047(8) 0.060(8) 0.036(7) 0.008(6) -0.001(5) 0.002(6)
C19 0.036(7) 0.057(7) 0.035(6) 0.001(5) 0.000(5) 0.000(6)
C20 0.087(12) 0.056(8) 0.063(10) 0.013(8) 0.013(9) -0.005(8)
C21 0.044(9) 0.084(11) 0.055(9) 0.004(8) -0.014(6) -0.009(7)
C22 0.169(9) 0.079(4) 0.099(6) -0.012(4) 0.033(6) -0.036(5)
C23 0.169(9) 0.079(4) 0.099(6) -0.012(4) 0.033(6) -0.036(5)
C24 0.169(9) 0.079(4) 0.099(6) -0.012(4) 0.033(6) -0.036(5)
C25 0.169(9) 0.079(4) 0.099(6) -0.012(4) 0.033(6) -0.036(5)
C26 0.169(9) 0.079(4) 0.099(6) -0.012(4) 0.033(6) -0.036(5)
C27 0.169(9) 0.079(4) 0.099(6) -0.012(4) 0.033(6) -0.036(5)
C28 0.169(9) 0.079(4) 0.099(6) -0.012(4) 0.033(6) -0.036(5)
C29 0.169(9) 0.079(4) 0.099(6) -0.012(4) 0.033(6) -0.036(5)
C30 0.169(9) 0.079(4) 0.099(6) -0.012(4) 0.033(6) -0.036(5)
C31 0.169(9) 0.079(4) 0.099(6) -0.012(4) 0.033(6) -0.036(5)
Cl 0.069(2) 0.062(2) 0.0412(17) 0.0026(14) -0.0005(15) -0.0058(17)
O1 0.042(5) 0.062(5) 0.031(4) -0.001(4) 0.002(3) 0.000(4)
O2 0.042(5) 0.064(6) 0.043(5) -0.013(4) 0.007(4) -0.014(4)
O3 0.069(7) 0.068(7) 0.050(6) -0.006(5) -0.007(5) -0.006(5)
O4 0.061(6) 0.079(7) 0.031(4) -0.002(4) -0.001(4) 0.001(5)
O5 0.055(6) 0.093(8) 0.042(6) 0.007(5) 0.006(4) -0.006(5)
O6 0.075(7) 0.094(8) 0.037(5) 0.012(5) 0.014(5) -0.010(6)
Os 0.0649(4) 0.0503(3) 0.0473(3) -0.0106(3) 0.0155(3) -0.0191(3)

loop_
_atom_type_symbol
_atom_type_description
_atom_type_scat_dispersion_real
_atom_type_scat_dispersion_imag
_atom_type_scat_source
C C 0.0033 0.0016 'International Tables Vol C Tables 4.2.6.8 and 6.1.1.4'
H H 0.0000 0.0000 'International Tables Vol C Tables 4.2.6.8 and 6.1.1.4'
Cl Cl 0.1484 0.1585 'International Tables Vol C Tables 4.2.6.8 and 6.1.1.4'
O O 0.0106 0.0060 'International Tables Vol C Tables 4.2.6.8 and 6.1.1.4'
Os Os -1.2165 7.6030 'International Tables Vol C Tables 4.2.6.8 and 6.1.1.4'

loop_
_geom_angle_atom_site_label_1
_geom_angle_atom_site_label_2
_geom_angle_atom_site_label_3
_geom_angle
C2 C1 C6 118.2(12)
C2 C1 H1 120.9
C6 C1 H1 120.9
C1 C2 O3 122.9(13)
C1 C2 C3 122.6(14)
O3 C2 C3 114.4(13)
O4 C3 C2 118.3(14)
O4 C3 C4 123.6(12)
C2 C3 C4 118.1(12)
C5 C4 C3 120.8(13)
C5 C4 H4 119.6
C3 C4 H4 119.6
C4 C5 C6 120.6(15)
C4 C5 H5 119.7
C6 C5 H5 119.7
C5 C6 C1 119.6(12)
C5 C6 C7 119.5(14)
C1 C6 C7 120.9(12)
C8 C7 C6 125.4(14)
C8 C7 H7 117.3
C6 C7 H7 117.3
C7 C8 C9 124.2(14)
C7 C8 H8 117.9
C9 C8 H8 117.9
O1 C9 C10 125.6(12)
O1 C9 C8 115.7(11)
C10 C9 C8 118.7(13)
C9 C10 C11 127.3(14)
C9 C10 H10 116.4
C11 C10 H10 116.4
O2 C11 C10 125.7(13)
O2 C11 C12 116.0(11)
C10 C11 C12 118.2(13)
C13 C12 C11 122.4(12)
C13 C12 H12 118.8
C11 C12 H12 118.8
C12 C13 C14 125.6(13)
C12 C13 H13 117.2
C14 C13 H13 117.2
C19 C14 C15 120.3(12)
C19 C14 C13 122.8(12)
C15 C14 C13 116.9(13)
C16 C15 C14 118.6(14)
C16 C15 H15 120.7
C14 C15 H15 120.7
C17 C16 C15 121.6(14)
C17 C16 H16 119.2
C15 C16 H16 119.2
O6 C17 C16 119.4(13)
O6 C17 C18 121.8(15)
C16 C17 C18 118.7(13)
O5 C18 C19 125.4(12)
O5 C18 C17 114.3(12)
C19 C18 C17 120.2(13)
C18 C19 C14 120.5(12)
C18 C19 H19 119.7
C14 C19 H19 119.7
O3 C20 H20A 109.5
O3 C20 H20B 109.5
H20A C20 H20B 109.5
O3 C20 H20C 109.5
H20A C20 H20C 109.5
H20B C20 H20C 109.5
O5 C21 H21A 109.5
O5 C21 H21B 109.5
H21A C21 H21B 109.5
O5 C21 H21C 109.5
H21A C21 H21C 109.5
H21B C21 H21C 109.5
C23 C22 C27 117(3)
C23 C22 C28 110(3)
C27 C22 C28 133(3)
C23 C22 Os 71.2(16)
C27 C22 Os 69.7(15)
C28 C22 Os 132.9(17)
C24 C23 C22 120(3)
C24 C23 Os 68.8(17)
C22 C23 Os 71.7(18)
C24 C23 H23 120.1
C22 C23 H23 120.1
Os C23 H23 132.3
C23 C24 C25 128(4)
C23 C24 Os 75(2)
C25 C24 Os 76.4(19)
C23 C24 H24 115.9
C25 C24 H24 115.9
Os C24 H24 125.0
C24 C25 C26 111(3)
C24 C25 C31 128(3)
C26 C25 C31 121(3)
C24 C25 Os 67.0(16)
C26 C25 Os 68.3(16)
C31 C25 Os 124.8(16)
C27 C26 C25 122(3)
C27 C26 Os 70.6(15)
C25 C26 Os 72.7(15)
C27 C26 H26 118.8
C25 C26 H26 118.8
Os C26 H26 130.8
C26 C27 C22 121(3)
C26 C27 Os 72.1(16)
C22 C27 Os 72.7(16)
C26 C27 H27 119.4
C22 C27 H27 119.4
Os C27 H27 128.0
C30 C28 C22 108(3)
C30 C28 C29 113(2)
C22 C28 C29 111(2)
C30 C28 H28 108.3
C22 C28 H28 108.3
C29 C28 H28 108.3
C28 C29 H29A 109.5
C28 C29 H29B 109.5
H29A C29 H29B 109.5
C28 C29 H29C 109.5
H29A C29 H29C 109.5
H29B C29 H29C 109.5
C28 C30 H30A 109.5
C28 C30 H30B 109.5
H30A C30 H30B 109.5
C28 C30 H30C 109.5
H30A C30 H30C 109.5
H30B C30 H30C 109.5
C25 C31 H31A 109.5
C25 C31 H31B 109.5
H31A C31 H31B 109.5
C25 C31 H31C 109.5
H31A C31 H31C 109.5
H31B C31 H31C 109.5
C9 O1 Os 126.6(8)
C11 O2 Os 127.5(8)
C2 O3 C20 118.8(12)
C3 O4 H4A 109.5
C18 O5 C21 116.3(11)
C17 O6 H6 109.5
O2 Os C24 119.3(8)
O2 Os O1 87.0(4)
C24 Os O1 152.6(8)
O2 Os C27 116.1(9)
C24 Os C27 78.7(12)
O1 Os C27 97.4(9)
O2 Os C26 90.8(8)
C24 Os C26 66.1(12)
O1 Os C26 125.2(10)
C27 Os C26 37.4(10)
O2 Os C23 156.0(8)
C24 Os C23 36.7(10)
O1 Os C23 116.8(8)
C27 Os C23 66.5(12)
C26 Os C23 78.3(11)
O2 Os C22 153.5(9)
C24 Os C22 66.9(11)
O1 Os C22 93.3(8)
C27 Os C22 37.5(10)
C26 Os C22 67.5(10)
C23 Os C22 37.0(11)
O2 Os C25 90.7(8)
C24 Os C25 36.6(10)
O1 Os C25 164.0(9)
C27 Os C25 69.6(11)
C26 Os C25 38.9(11)
C23 Os C25 67.4(10)
C22 Os C25 81.8(10)
O2 Os Cl 85.7(3)
C24 Os Cl 89.6(8)
O1 Os Cl 84.6(3)
C27 Os Cl 158.2(8)
C26 Os Cl 149.8(9)
C23 Os Cl 93.1(8)
C22 Os Cl 120.8(8)
C25 Os Cl 111.0(9)

loop_
_geom_bond_atom_site_label_1
_geom_bond_atom_site_label_2
_geom_bond_distance
C1 C2 1.374(18)
C1 C6 1.41(2)
C1 H1 0.9300
C2 O3 1.384(18)
C2 C3 1.39(2)
C3 O4 1.358(16)
C3 C4 1.40(2)
C4 C5 1.36(2)
C4 H4 0.9300
C5 C6 1.399(19)
C5 H5 0.9300
C6 C7 1.472(18)
C7 C8 1.33(2)
C7 H7 0.9300
C8 C9 1.487(18)
C8 H8 0.9300
C9 O1 1.293(16)
C9 C10 1.359(19)
C10 C11 1.392(18)
C10 H10 0.9300
C11 O2 1.257(16)
C11 C12 1.455(18)
C12 C13 1.359(18)
C12 H12 0.9300
C13 C14 1.480(18)
C13 H13 0.9300
C14 C19 1.396(18)
C14 C15 1.404(19)
C15 C16 1.40(2)
C15 H15 0.9300
C16 C17 1.39(2)
C16 H16 0.9300
C17 O6 1.346(17)
C17 C18 1.416(18)
C18 O5 1.358(17)
C18 C19 1.382(18)
C19 H19 0.9300
C20 O3 1.42(2)
C20 H20A 0.9600
C20 H20B 0.9600
C20 H20C 0.9600
C21 O5 1.426(18)
C21 H21A 0.9600
C21 H21B 0.9600
C21 H21C 0.9600
C22 C23 1.37(4)
C22 C27 1.38(4)
C22 C28 1.49(4)
C22 Os 2.17(3)
C23 C24 1.34(4)
C23 Os 2.16(3)
C23 H23 0.9300
C24 C25 1.35(4)
C24 Os 2.09(3)
C24 H24 0.9300
C25 C26 1.45(4)
C25 C31 1.50(3)
C25 Os 2.21(3)
C26 C27 1.37(4)
C26 Os 2.15(2)
C26 H26 0.9300
C27 Os 2.13(3)
C27 H27 0.9300
C28 C30 1.34(4)
C28 C29 1.59(3)
C28 H28 0.9800
C29 H29A 0.9600
C29 H29B 0.9600
C29 H29C 0.9600
C30 H30A 0.9600
C30 H30B 0.9600
C30 H30C 0.9600
C31 H31A 0.9600
C31 H31B 0.9600
C31 H31C 0.9600
Cl Os 2.430(4)
O1 Os 2.092(9)
O2 Os 2.088(9)
O4 H4A 0.8200
O6 H6 0.8200

loop_
_geom_torsion_atom_site_label_1
_geom_torsion_atom_site_label_2
_geom_torsion_atom_site_label_3
_geom_torsion_atom_site_label_4
_geom_torsion
C6 C1 C2 O3 -178.0(12)
C6 C1 C2 C3 1(2)
C1 C2 C3 O4 175.9(13)
O3 C2 C3 O4 -5.2(19)
C1 C2 C3 C4 -3(2)
O3 C2 C3 C4 175.7(12)
O4 C3 C4 C5 -175.8(14)
C2 C3 C4 C5 3(2)
C3 C4 C5 C6 -1(2)
C4 C5 C6 C1 -1(2)
C4 C5 C6 C7 178.5(14)
C2 C1 C6 C5 1(2)
C2 C1 C6 C7 -178.4(13)
C5 C6 C7 C8 -161.3(15)
C1 C6 C7 C8 19(2)
C6 C7 C8 C9 -177.4(13)
C7 C8 C9 O1 6(2)
C7 C8 C9 C10 -173.3(14)
O1 C9 C10 C11 0(2)
C8 C9 C10 C11 179.4(13)
C9 C10 C11 O2 0(2)
C9 C10 C11 C12 -176.8(14)
O2 C11 C12 C13 9.6(19)
C10 C11 C12 C13 -173.4(13)
C11 C12 C13 C14 -177.8(12)
C12 C13 C14 C19 13(2)
C12 C13 C14 C15 -167.3(13)
C19 C14 C15 C16 1(2)
C13 C14 C15 C16 -178.5(13)
C14 C15 C16 C17 1(2)
C15 C16 C17 O6 176.5(13)
C15 C16 C17 C18 -1(2)
O6 C17 C18 O5 4(2)
C16 C17 C18 O5 -179.0(13)
O6 C17 C18 C19 -179.2(14)
C16 C17 C18 C19 -2(2)
O5 C18 C19 C14 -179.1(14)
C17 C18 C19 C14 4(2)
C15 C14 C19 C18 -4(2)
C13 C14 C19 C18 175.8(13)
C27 C22 C23 C24 -3(4)
C28 C22 C23 C24 -179(2)
Os C22 C23 C24 51(2)
C27 C22 C23 Os -54(2)
C28 C22 C23 Os 130.0(18)
C22 C23 C24 C25 6(4)
Os C23 C24 C25 58(3)
C22 C23 C24 Os -52(2)
C23 C24 C25 C26 -4(4)
Os C24 C25 C26 53.7(18)
C23 C24 C25 C31 -174(2)
Os C24 C25 C31 -117(3)
C23 C24 C25 Os -57(3)
C24 C25 C26 C27 -1(3)
C31 C25 C26 C27 171(2)
Os C25 C26 C27 52(2)
C24 C25 C26 Os -52.9(18)
C31 C25 C26 Os 119(2)
C25 C26 C27 C22 3(4)
Os C26 C27 C22 56(2)
C25 C26 C27 Os -53(2)
C23 C22 C27 C26 -1(4)
C28 C22 C27 C26 174(2)
Os C22 C27 C26 -56(2)
C23 C22 C27 Os 55(2)
C28 C22 C27 Os -130(3)
C23 C22 C28 C30 -160(2)
C27 C22 C28 C30 25(4)
Os C22 C28 C30 -78(4)
C23 C22 C28 C29 76(3)
C27 C22 C28 C29 -99(4)
Os C22 C28 C29 158(2)
C10 C9 O1 Os -5(2)
C8 C9 O1 Os 175.7(8)
C10 C11 O2 Os 5(2)
C12 C11 O2 Os -178.5(8)
C1 C2 O3 C20 2(2)
C3 C2 O3 C20 -177.3(14)
C19 C18 O5 C21 -8(2)
C17 C18 O5 C21 168.5(13)
